data_7246874
loop_
_publ_author_name
'Artemjev, Alexey A.'
'Kubasov, Alexey S.'
'Kuznetsov, Maxim L.'
'Grudova, Mariya V.'
'Khrustalev, Victor N.'
'Kritchenkov, Andreii S.'
'Tskhovrebov, Alexander G.'

_publ_section_title
;
 Mechanistic investigation of 1,3-dipolar cycloaddition between
 bifunctional 2-pyridylselenyl reagents and nitriles including reactions
 with cyanamides
;
_journal_issue 25
_journal_name_full CrystEngComm
_journal_page_first 3691
_journal_page_last 3701
_journal_paper_doi 10.1039/D3CE00385J
_journal_volume 25
_journal_year 2023
_chemical_formula_moiety 'C16 H12 N3 Se, Cl'
_chemical_formula_sum 'C16 H12 Cl N3 Se'
_chemical_formula_weight 360.70
_space_group_crystal_system tetragonal
_space_group_IT_number 76
_space_group_name_Hall 'P 4w'
_space_group_name_H-M_alt 'P 41'
_atom_sites_solution_hydrogens geom
_audit_creation_date 2023-04-05
_audit_creation_method
;
Olex2 1.5
(compiled 2023.03.06 svn.rbb2c1857 for OlexSys, GUI svn.r6748)
;
_audit_update_record
;
2023-04-05 deposited with the CCDC.	2023-06-01 downloaded from the CCDC.
;
_cell_angle_alpha 90
_cell_angle_beta 90
_cell_angle_gamma 90
_cell_formula_units_Z 4
_cell_length_a 7.811(4)
_cell_length_b 7.811
_cell_length_c 23.699(8)
_cell_measurement_reflns_used 8786
_cell_measurement_temperature 300.0
_cell_measurement_theta_max 30.580
_cell_measurement_theta_min 2.611
_cell_volume 1445.9(9)
_computing_cell_refinement 'SAINT V8.40A (Bruker, 2019)'
_computing_data_reduction 'SAINT V8.40A (Bruker, 2019)'
_computing_molecular_graphics 'Olex2 1.5 (Dolomanov et al., 2009)'
_computing_publication_material 'Olex2 1.5 (Dolomanov et al., 2009)'
_computing_structure_refinement 'SHELXL 2018/3 (Sheldrick, 2015)'
_computing_structure_solution 'SHELXT 2014/5 (Sheldrick, 2014)'
_diffrn_ambient_temperature 300(2)
_diffrn_detector_area_resol_mean 8
_diffrn_measured_fraction_theta_full 0.998
_diffrn_measured_fraction_theta_max 0.998
_diffrn_measurement_device_type 'Bruker D8 Venture'
_diffrn_measurement_method '\w and \f scans'
_diffrn_radiation_type MoK\a
_diffrn_radiation_wavelength 0.71073
_diffrn_reflns_av_R_equivalents 0.0234
_diffrn_reflns_av_unetI/netI 0.0359
_diffrn_reflns_Laue_measured_fraction_full 0.998
_diffrn_reflns_Laue_measured_fraction_max 0.998
_diffrn_reflns_limit_h_max 9
_diffrn_reflns_limit_h_min -10
_diffrn_reflns_limit_k_max 10
_diffrn_reflns_limit_k_min -10
_diffrn_reflns_limit_l_max 30
_diffrn_reflns_limit_l_min -30
_diffrn_reflns_number 12885
_diffrn_reflns_point_group_measured_fraction_full 0.989
_diffrn_reflns_point_group_measured_fraction_max 0.991
_diffrn_reflns_theta_full 25.242
_diffrn_reflns_theta_max 27.465
_diffrn_reflns_theta_min 2.608
_exptl_absorpt_coefficient_mu 2.777
_exptl_absorpt_correction_T_max 0.7463
_exptl_absorpt_correction_T_min 0.5204
_exptl_absorpt_correction_type multi-scan
_exptl_absorpt_process_details
;
SADABS-2016/2 (Bruker,2016/2) was used for absorption correction.
wR2(int) was 0.0907 before and 0.0709 after correction.
The Ratio of minimum to maximum transmission is 0.6973.
The \l/2 correction factor is Not present.
;
_exptl_crystal_colour yellow
_exptl_crystal_colour_primary yellow
_exptl_crystal_density_diffrn 1.657
_exptl_crystal_description block
_exptl_crystal_F_000 720
_exptl_crystal_size_max 0.6
_exptl_crystal_size_mid 0.5
_exptl_crystal_size_min 0.4
_refine_diff_density_max 0.682
_refine_diff_density_min -0.281
_refine_diff_density_rms 0.063
_refine_ls_abs_structure_details
;
 Flack x determined using 1420 quotients [(I+)-(I-)]/[(I+)+(I-)]
 (Parsons, Flack and Wagner, Acta Cryst. B69 (2013) 249-259).
;
_refine_ls_abs_structure_Flack 0.040(5)
_refine_ls_extinction_method none
_refine_ls_goodness_of_fit_ref 1.114
_refine_ls_hydrogen_treatment constr
_refine_ls_matrix_type full
_refine_ls_number_parameters 190
_refine_ls_number_reflns 3287
_refine_ls_number_restraints 1
_refine_ls_restrained_S_all 1.114
_refine_ls_R_factor_all 0.0348
_refine_ls_R_factor_gt 0.0331
_refine_ls_shift/su_max 0.000
_refine_ls_shift/su_mean 0.000
_refine_ls_structure_factor_coef Fsqd
_refine_ls_weighting_details 'w=1/[\s^2^(Fo^2^)+(0.0363P)^2^+0.8187P] where P=(Fo^2^+2Fc^2^)/3'
_refine_ls_weighting_scheme calc
_refine_ls_wR_factor_gt 0.0858
_refine_ls_wR_factor_ref 0.0866
_reflns_Friedel_coverage 0.938
_reflns_Friedel_fraction_full 0.979
_reflns_Friedel_fraction_max 0.983
_reflns_number_gt 3136
_reflns_number_total 3287
_reflns_threshold_expression 'I > 2\s(I)'
_cod_data_source_file d3ce00385j2.cif
_cod_data_source_block mo_21kub178_0m_a
_cod_depositor_comments 'Adding full bibliography for 7246868--7246875.cif.'
_cod_original_cell_volume 1445.9(14)
_cod_database_code 7246874
_shelx_shelxl_version_number 2018/3
_shelx_space_group_comment
;
The symmetry employed for this shelxl refinement is uniquely defined
by the following loop, which should always be used as a source of
symmetry information in preference to the above space-group names.
They are only intended as comments.
;
_shelx_estimated_absorpt_t_max 0.403
_shelx_estimated_absorpt_t_min 0.287
_olex2_refinement_description
;
1. Fixed Uiso
 At 1.2 times of:
  All C(H) groups, All N(H) groups
2.a Aromatic/amide H refined with riding coordinates:
 N3(H3), C2(H2), C3(H3A), C4(H4), C5(H5), C8(H8), C9(H9), C10(H10), C12(H12),
 C13(H13), C14(H14), C15(H15)
;
_olex2_submission_special_instructions 'No special instructions were received'

loop_
_space_group_symop_operation_xyz
'x, y, z'
'-x, -y, z+1/2'
'-y, x, z+1/4'
'y, -x, z+3/4'

loop_
_atom_site_label
_atom_site_type_symbol
_atom_site_fract_x
_atom_site_fract_y
_atom_site_fract_z
_atom_site_U_iso_or_equiv
_atom_site_adp_type
_atom_site_occupancy
_atom_site_site_symmetry_order
_atom_site_calc_flag
_atom_site_refinement_flags_posn
_atom_site_refinement_flags_adp
_atom_site_refinement_flags_occupancy
_atom_site_disorder_assembly
_atom_site_disorder_group
Se1 Se 0.91807(6) 0.72805(7) 0.40735(2) 0.04203(15) Uani 1 1 d . . . . .
N1 N 0.8164(7) 0.7111(7) 0.4773(2) 0.0533(12) Uani 1 1 d . . . . .
N2 N 0.5979(5) 0.8276(5) 0.42334(17) 0.0366(9) Uani 1 1 d . . . . .
N3 N 0.5495(8) 0.7608(9) 0.5203(2) 0.0732(19) Uani 1 1 d . . . . .
H3 H 0.457447 0.820984 0.518850 0.088 Uiso 1 1 calc R U . . .
C1 C 0.7149(6) 0.8249(6) 0.3810(2) 0.0357(10) Uani 1 1 d . . . . .
C2 C 0.6721(7) 0.8875(7) 0.3281(2) 0.0433(11) Uani 1 1 d . . . . .
H2 H 0.753541 0.892927 0.299509 0.052 Uiso 1 1 calc R U . . .
C3 C 0.5079(8) 0.9413(7) 0.3188(2) 0.0471(12) Uani 1 1 d . . . . .
H3A H 0.476919 0.982788 0.283444 0.056 Uiso 1 1 calc R U . . .
C4 C 0.3856(7) 0.9342(7) 0.3622(2) 0.0435(12) Uani 1 1 d . . . . .
H4 H 0.273208 0.967579 0.355295 0.052 Uiso 1 1 calc R U . . .
C5 C 0.4322(6) 0.8784(7) 0.4141(2) 0.0428(11) Uani 1 1 d . . . . .
H5 H 0.352433 0.874586 0.443193 0.051 Uiso 1 1 calc R U . . .
C6 C 0.6615(8) 0.7627(8) 0.4762(2) 0.0486(13) Uani 1 1 d . . . . .
C7 C 0.5860(8) 0.6560(9) 0.5704(3) 0.0545(14) Uani 1 1 d . . . . .
C8 C 0.5359(8) 0.4940(8) 0.5742(3) 0.0543(14) Uani 1 1 d . . . . .
H8 H 0.477435 0.448116 0.543496 0.065 Uiso 1 1 calc R U . . .
C9 C 0.5640(9) 0.3858(8) 0.6209(3) 0.0550(14) Uani 1 1 d . . . . .
H9 H 0.527532 0.272480 0.621007 0.066 Uiso 1 1 calc R U . . .
C10 C 0.6500(8) 0.4576(8) 0.6674(3) 0.0581(15) Uani 1 1 d . . . . .
H10 H 0.674462 0.391772 0.699126 0.070 Uiso 1 1 calc R U . . .
C11 C 0.7000(6) 0.6381(7) 0.6649(2) 0.0404(10) Uani 1 1 d . . . . .
C12 C 0.7803(8) 0.7114(10) 0.7123(3) 0.0573(16) Uani 1 1 d . . . . .
H12 H 0.801309 0.644700 0.744092 0.069 Uiso 1 1 calc R U . . .
C13 C 0.8267(10) 0.8770(11) 0.7119(4) 0.0682(19) Uani 1 1 d . . . . .
H13 H 0.878520 0.926051 0.743343 0.082 Uiso 1 1 calc R U . . .
C14 C 0.7950(7) 0.9763(8) 0.6626(3) 0.0556(14) Uani 1 1 d . . . . .
H14 H 0.827219 1.090896 0.662887 0.067 Uiso 1 1 calc R U . . .
C15 C 0.7223(8) 0.9149(8) 0.6160(3) 0.0570(15) Uani 1 1 d . . . . .
H15 H 0.705068 0.984228 0.584630 0.068 Uiso 1 1 calc R U . . .
C16 C 0.6684(7) 0.7290(8) 0.6156(2) 0.0488(13) Uani 1 1 d . . . . .
Cl1 Cl 1.05696(18) 0.7257(2) 0.28829(6) 0.0518(3) Uani 1 1 d . . . . .

loop_
_atom_site_aniso_label
_atom_site_aniso_U_11
_atom_site_aniso_U_22
_atom_site_aniso_U_33
_atom_site_aniso_U_23
_atom_site_aniso_U_13
_atom_site_aniso_U_12
Se1 0.0388(3) 0.0476(3) 0.0398(2) -0.0032(2) -0.0029(2) 0.0079(2)
N1 0.053(3) 0.073(3) 0.034(2) -0.003(2) -0.003(2) 0.024(2)
N2 0.040(2) 0.040(2) 0.030(2) -0.0029(15) -0.0071(15) 0.0049(17)
N3 0.071(4) 0.112(5) 0.036(3) 0.012(3) 0.008(2) 0.053(3)
C1 0.037(2) 0.033(2) 0.038(2) -0.0032(19) -0.0026(19) -0.0008(18)
C2 0.045(3) 0.045(3) 0.040(3) 0.008(2) 0.001(2) -0.004(2)
C3 0.051(3) 0.054(3) 0.036(3) 0.006(2) -0.009(2) 0.000(3)
C4 0.040(3) 0.047(3) 0.044(3) -0.002(2) -0.010(2) 0.002(2)
C5 0.036(2) 0.056(3) 0.036(3) -0.003(2) -0.005(2) 0.008(2)
C6 0.051(3) 0.065(4) 0.031(2) -0.003(2) -0.005(2) 0.021(3)
C7 0.054(3) 0.063(4) 0.046(3) 0.000(3) 0.006(3) 0.015(3)
C8 0.055(3) 0.054(3) 0.053(3) -0.003(3) 0.000(3) 0.014(3)
C9 0.066(4) 0.038(3) 0.061(4) -0.003(3) 0.007(3) 0.004(3)
C10 0.059(3) 0.058(3) 0.057(4) 0.007(3) 0.007(3) 0.011(3)
C11 0.035(2) 0.053(3) 0.034(3) 0.002(2) 0.0045(19) 0.006(2)
C12 0.047(3) 0.075(4) 0.050(3) -0.009(3) 0.008(3) 0.002(3)
C13 0.061(4) 0.077(5) 0.067(4) -0.012(4) 0.010(3) -0.004(4)
C14 0.046(3) 0.048(3) 0.072(4) -0.004(3) 0.010(3) -0.005(2)
C15 0.048(3) 0.055(4) 0.068(4) -0.005(3) 0.002(3) 0.008(3)
C16 0.037(3) 0.066(4) 0.044(3) 0.014(3) 0.011(2) 0.015(2)
Cl1 0.0491(7) 0.0633(9) 0.0431(7) -0.0074(6) 0.0024(6) -0.0127(6)

loop_
_atom_type_symbol
_atom_type_description
_atom_type_scat_dispersion_real
_atom_type_scat_dispersion_imag
_atom_type_scat_source
C C 0.0033 0.0016 'International Tables Vol C Tables 4.2.6.8 and 6.1.1.4'
H H 0.0000 0.0000 'International Tables Vol C Tables 4.2.6.8 and 6.1.1.4'
Cl Cl 0.1484 0.1585 'International Tables Vol C Tables 4.2.6.8 and 6.1.1.4'
N N 0.0061 0.0033 'International Tables Vol C Tables 4.2.6.8 and 6.1.1.4'
Se Se -0.0929 2.2259 'International Tables Vol C Tables 4.2.6.8 and 6.1.1.4'

loop_
_geom_angle_atom_site_label_1
_geom_angle_atom_site_label_2
_geom_angle_atom_site_label_3
_geom_angle
_geom_angle_site_symmetry_1
_geom_angle_site_symmetry_3
_geom_angle_publ_flag
N1 Se1 C1 87.9(2) . . ?
C6 N1 Se1 111.5(4) . . ?
C1 N2 C5 121.4(4) . . ?
C1 N2 C6 113.9(4) . . ?
C5 N2 C6 124.5(5) . . ?
C6 N3 H3 120.0 . . ?
C6 N3 C7 120.1(5) . . ?
C7 N3 H3 120.0 . . ?
N2 C1 Se1 109.4(3) . . ?
N2 C1 C2 120.0(5) . . ?
C2 C1 Se1 130.6(4) . . ?
C1 C2 H2 120.7 . . ?
C3 C2 C1 118.7(5) . . ?
C3 C2 H2 120.7 . . ?
C2 C3 H3A 119.7 . . ?
C2 C3 C4 120.5(5) . . ?
C4 C3 H3A 119.7 . . ?
C3 C4 H4 120.2 . . ?
C5 C4 C3 119.6(5) . . ?
C5 C4 H4 120.2 . . ?
N2 C5 H5 120.3 . . ?
C4 C5 N2 119.5(5) . . ?
C4 C5 H5 120.3 . . ?
N1 C6 N2 117.1(5) . . ?
N1 C6 N3 126.1(5) . . ?
N3 C6 N2 116.7(5) . . ?
C8 C7 N3 121.9(7) . . ?
C8 C7 C16 118.7(6) . . ?
C16 C7 N3 119.3(7) . . ?
C7 C8 H8 117.3 . . ?
C7 C8 C9 125.3(6) . . ?
C9 C8 H8 117.3 . . ?
C8 C9 H9 121.6 . . ?
C10 C9 C8 116.8(6) . . ?
C10 C9 H9 121.6 . . ?
C9 C10 H10 120.7 . . ?
C9 C10 C11 118.6(6) . . ?
C11 C10 H10 120.7 . . ?
C12 C11 C10 118.5(6) . . ?
C16 C11 C10 118.6(5) . . ?
C16 C11 C12 122.8(6) . . ?
C11 C12 H12 119.8 . . ?
C13 C12 C11 120.4(7) . . ?
C13 C12 H12 119.8 . . ?
C12 C13 H13 120.6 . . ?
C12 C13 C14 118.9(7) . . ?
C14 C13 H13 120.6 . . ?
C13 C14 H14 118.0 . . ?
C15 C14 C13 124.0(6) . . ?
C15 C14 H14 118.0 . . ?
C14 C15 H15 121.0 . . ?
C14 C15 C16 118.0(6) . . ?
C16 C15 H15 121.0 . . ?
C7 C16 C11 121.8(6) . . ?
C7 C16 C15 122.2(6) . . ?
C11 C16 C15 115.9(6) . . ?

loop_
_geom_bond_atom_site_label_1
_geom_bond_atom_site_label_2
_geom_bond_distance
_geom_bond_site_symmetry_2
_geom_bond_publ_flag
Se1 N1 1.843(5) . ?
Se1 C1 1.865(5) . ?
N1 C6 1.276(8) . ?
N2 C1 1.358(7) . ?
N2 C5 1.372(6) . ?
N2 C6 1.440(7) . ?
N3 H3 0.8600 . ?
N3 C6 1.363(8) . ?
N3 C7 1.469(8) . ?
C1 C2 1.387(7) . ?
C2 H2 0.9300 . ?
C2 C3 1.368(8) . ?
C3 H3A 0.9300 . ?
C3 C4 1.405(8) . ?
C4 H4 0.9300 . ?
C4 C5 1.355(8) . ?
C5 H5 0.9300 . ?
C7 C8 1.327(10) . ?
C7 C16 1.375(9) . ?
C8 H8 0.9300 . ?
C8 C9 1.411(9) . ?
C9 H9 0.9300 . ?
C9 C10 1.407(10) . ?
C10 H10 0.9300 . ?
C10 C11 1.464(8) . ?
C11 C12 1.409(9) . ?
C11 C16 1.388(7) . ?
C12 H12 0.9300 . ?
C12 C13 1.344(11) . ?
C13 H13 0.9300 . ?
C13 C14 1.425(11) . ?
C14 H14 0.9300 . ?
C14 C15 1.330(10) . ?
C15 H15 0.9300 . ?
C15 C16 1.512(9) . ?

loop_
_geom_torsion_atom_site_label_1
_geom_torsion_atom_site_label_2
_geom_torsion_atom_site_label_3
_geom_torsion_atom_site_label_4
_geom_torsion
_geom_torsion_site_symmetry_1
_geom_torsion_site_symmetry_2
_geom_torsion_site_symmetry_3
_geom_torsion_site_symmetry_4
_geom_torsion_publ_flag
Se1 N1 C6 N2 -1.9(8) . . . . ?
Se1 N1 C6 N3 177.4(6) . . . . ?
Se1 C1 C2 C3 175.3(4) . . . . ?
N1 Se1 C1 N2 -2.5(4) . . . . ?
N1 Se1 C1 C2 178.1(5) . . . . ?
N2 C1 C2 C3 -4.1(8) . . . . ?
N3 C7 C8 C9 -179.2(6) . . . . ?
N3 C7 C16 C11 177.4(5) . . . . ?
N3 C7 C16 C15 0.4(8) . . . . ?
C1 Se1 N1 C6 2.5(5) . . . . ?
C1 N2 C5 C4 -2.9(8) . . . . ?
C1 N2 C6 N1 -0.1(8) . . . . ?
C1 N2 C6 N3 -179.5(6) . . . . ?
C1 C2 C3 C4 0.5(8) . . . . ?
C2 C3 C4 C5 2.0(9) . . . . ?
C3 C4 C5 N2 -0.8(8) . . . . ?
C5 N2 C1 Se1 -174.1(4) . . . . ?
C5 N2 C1 C2 5.4(7) . . . . ?
C5 N2 C6 N1 175.9(5) . . . . ?
C5 N2 C6 N3 -3.4(9) . . . . ?
C6 N2 C1 Se1 2.1(5) . . . . ?
C6 N2 C1 C2 -178.4(5) . . . . ?
C6 N2 C5 C4 -178.6(5) . . . . ?
C6 N3 C7 C8 -89.0(9) . . . . ?
C6 N3 C7 C16 93.7(8) . . . . ?
C7 N3 C6 N1 -16.1(12) . . . . ?
C7 N3 C6 N2 163.2(6) . . . . ?
C7 C8 C9 C10 1.1(10) . . . . ?
C8 C7 C16 C11 -0.1(8) . . . . ?
C8 C7 C16 C15 -177.0(6) . . . . ?
C8 C9 C10 C11 1.5(9) . . . . ?
C9 C10 C11 C12 177.7(5) . . . . ?
C9 C10 C11 C16 -3.2(8) . . . . ?
C10 C11 C12 C13 -179.3(6) . . . . ?
C10 C11 C16 C7 2.5(8) . . . . ?
C10 C11 C16 C15 179.7(5) . . . . ?
C11 C12 C13 C14 -0.7(10) . . . . ?
C12 C11 C16 C7 -178.4(5) . . . . ?
C12 C11 C16 C15 -1.2(8) . . . . ?
C12 C13 C14 C15 -0.3(11) . . . . ?
C13 C14 C15 C16 0.6(10) . . . . ?
C14 C15 C16 C7 177.3(6) . . . . ?
C14 C15 C16 C11 0.2(8) . . . . ?
C16 C7 C8 C9 -1.8(10) . . . . ?
C16 C11 C12 C13 1.6(9) . . . . ?
